data_4065685
loop_
_publ_author_name
'Dai, Xuliang'
'Schulz, Douglas L.'
'Braun, Christopher W.'
'Ugrinov, Angel'
'Boudjouk, Philip'

_publ_section_title
;
 &#x201C;Inverse Sandwich&#x201D; Complexes of Perhalogenated
 Cyclohexasilane
;
_journal_issue 10
_journal_name_full Organometallics
_journal_page_first 2203
_journal_paper_doi 10.1021/om1000716
_journal_volume 29
_journal_year 2010
_chemical_formula_sum 'C16 H14 Br12 N2 Si6'
_chemical_formula_weight 1361.75
_chemical_name_systematic
;
 ?
;
_space_group_IT_number 14
_symmetry_cell_setting monoclinic
_symmetry_space_group_name_Hall '-P 2ybc'
_symmetry_space_group_name_H-M 'P 1 21/c 1'
_atom_sites_solution_hydrogens geom
_atom_sites_solution_primary direct
_atom_sites_solution_secondary difmap
_audit_creation_method SHELXL-97
_cell_angle_alpha 90.00
_cell_angle_beta 101.058(6)
_cell_angle_gamma 90.00
_cell_formula_units_Z 2
_cell_length_a 10.600(6)
_cell_length_b 10.905(5)
_cell_length_c 15.979(6)
_cell_measurement_reflns_used 1671
_cell_measurement_temperature 273(2)
_cell_measurement_theta_max 25.78
_cell_measurement_theta_min 2.60
_cell_volume 1812.8(15)
_computing_cell_refinement 'Bruker SMART'
_computing_data_collection 'Bruker SMART'
_computing_data_reduction 'Bruker SAINT'
_computing_molecular_graphics 'Bruker SHELXTL'
_computing_publication_material 'Bruker SHELXTL'
_computing_structure_refinement 'SHELXL-97 (Sheldrick, 1997)'
_computing_structure_solution 'SHELXS-97 (Sheldrick, 1990)'
_diffrn_ambient_temperature 273(2)
_diffrn_measured_fraction_theta_full 0.975
_diffrn_measured_fraction_theta_max 0.975
_diffrn_measurement_device_type 'CCD area detector'
_diffrn_measurement_method 'phi and omega scans'
_diffrn_radiation_monochromator graphite
_diffrn_radiation_source 'fine-focus sealed tube'
_diffrn_radiation_type MoK\a
_diffrn_radiation_wavelength 0.71073
_diffrn_reflns_av_R_equivalents 0.0396
_diffrn_reflns_av_sigmaI/netI 0.0486
_diffrn_reflns_limit_h_max 13
_diffrn_reflns_limit_h_min -13
_diffrn_reflns_limit_k_max 11
_diffrn_reflns_limit_k_min -13
_diffrn_reflns_limit_l_max 16
_diffrn_reflns_limit_l_min -19
_diffrn_reflns_number 10423
_diffrn_reflns_theta_full 26.36
_diffrn_reflns_theta_max 26.36
_diffrn_reflns_theta_min 1.96
_exptl_absorpt_coefficient_mu 13.470
_exptl_absorpt_correction_T_max 1.00000
_exptl_absorpt_correction_T_min 0.302051
_exptl_absorpt_correction_type numerical
_exptl_crystal_colour colorless/wh
_exptl_crystal_density_diffrn 2.495
_exptl_crystal_density_method 'not measured'
_exptl_crystal_description plate
_exptl_crystal_F_000 1256
_exptl_crystal_size_max 0.40
_exptl_crystal_size_mid 0.22
_exptl_crystal_size_min 0.06
_refine_diff_density_max 1.317
_refine_diff_density_min -1.535
_refine_diff_density_rms 0.476
_refine_ls_extinction_method none
_refine_ls_goodness_of_fit_ref 1.108
_refine_ls_hydrogen_treatment constr
_refine_ls_matrix_type full
_refine_ls_number_parameters 163
_refine_ls_number_reflns 3601
_refine_ls_number_restraints 0
_refine_ls_restrained_S_all 1.108
_refine_ls_R_factor_all 0.0821
_refine_ls_R_factor_gt 0.0461
_refine_ls_shift/su_max 0.000
_refine_ls_shift/su_mean 0.000
_refine_ls_structure_factor_coef Fsqd
_refine_ls_weighting_details 'calc w=1/[\s^2^(Fo^2^)+(0.1113P)^2^+0.0000P] where P=(Fo^2^+2Fc^2^)/3'
_refine_ls_weighting_scheme calc
_refine_ls_wR_factor_gt 0.1378
_refine_ls_wR_factor_ref 0.1821
_reflns_number_gt 2542
_reflns_number_total 3601
_reflns_threshold_expression >2sigma(I)
_cod_data_source_file om1000716_si_001.cif
_cod_data_source_block Si6Br12(ArCN)2
_cod_depositor_comments
;
The following automatic conversions were performed:

'_symmetry_cell_setting' value 'Monoclinic' changed to 'monoclinic'
according to /home/saulius/struct/CIF-dictionaries/cif_core.dic
dictionary named 'cif_core.dic' version 2.4.1 from 2010-06-29.

Automatic conversion script
Id: cif_fix_values 1715 2011-07-08 13:25:40Z adriana 
;
_cod_original_cell_volume 1812.8(16)
_cod_original_sg_symbol_H-M P2(1)/c
_cod_database_code 4065685

loop_
_symmetry_equiv_pos_as_xyz
'x, y, z'
'-x, y+1/2, -z+1/2'
'-x, -y, -z'
'x, -y-1/2, z-1/2'

loop_
_atom_site_label
_atom_site_type_symbol
_atom_site_fract_x
_atom_site_fract_y
_atom_site_fract_z
_atom_site_U_iso_or_equiv
_atom_site_adp_type
_atom_site_occupancy
_atom_site_symmetry_multiplicity
_atom_site_calc_flag
_atom_site_refinement_flags
Br1 Br 0.87734(8) 0.05629(8) 0.10126(7) 0.0536(3) Uani 1 1 d .
Br2 Br 0.38124(9) 0.35217(8) -0.03128(7) 0.0540(3) Uani 1 1 d .
Br3 Br 0.72010(10) -0.14999(9) 0.21822(7) 0.0546(3) Uani 1 1 d .
Br4 Br 0.18866(8) 0.16739(9) 0.07696(7) 0.0573(3) Uani 1 1 d .
Br5 Br 0.65037(10) 0.29691(9) 0.14816(8) 0.0676(4) Uani 1 1 d .
Br6 Br 0.47306(11) 0.07842(11) 0.24295(7) 0.0668(4) Uani 1 1 d .
Si7 Si 0.5421(2) 0.1223(2) 0.12435(16) 0.0373(5) Uani 1 1 d .
Si8 Si 0.36080(19) 0.16259(19) 0.01610(16) 0.0333(5) Uani 1 1 d .
Si9 Si 0.6898(2) -0.03210(19) 0.10363(16) 0.0343(5) Uani 1 1 d .
C1 C 0.6724(7) 0.1768(7) -0.0783(6) 0.0375(19) Uani 1 1 d .
C2 C 0.9598(9) 0.0837(10) 0.3653(7) 0.059(3) Uani 1 1 d .
C3 C 1.0375(10) -0.2924(10) 0.1535(9) 0.069(3) Uani 1 1 d .
H3 H 0.9718 -0.2606 0.1781 0.083 Uiso 1 1 calc R
C4 C 0.7710(9) 0.2585(7) -0.0959(6) 0.045(2) Uani 1 1 d .
C5 C 0.8631(10) 0.2866(10) 0.3654(8) 0.065(3) Uani 1 1 d .
H5 H 0.8625 0.3691 0.3507 0.078 Uiso 1 1 calc R
N1 N 0.4035(6) -0.1132(7) 0.0637(5) 0.0455(19) Uani 1 1 d .
C6 C 0.7661(11) 0.1201(8) 0.4244(7) 0.060(3) Uani 1 1 d .
H6 H 0.7005 0.0907 0.4501 0.072 Uiso 1 1 calc R
C7 C 0.8594(9) 0.0417(9) 0.4065(7) 0.060(3) Uani 1 1 d .
H7 H 0.8569 -0.0405 0.4215 0.072 Uiso 1 1 calc R
C8 C 1.0533(13) -0.0065(13) 0.3461(10) 0.120(7) Uani 1 1 d .
H8A H 1.0325 -0.0861 0.3651 0.180 Uiso 1 1 calc R
H8B H 1.1381 0.0163 0.3749 0.180 Uiso 1 1 calc R
H8C H 1.0506 -0.0085 0.2857 0.180 Uiso 1 1 calc R

loop_
_atom_site_aniso_label
_atom_site_aniso_U_11
_atom_site_aniso_U_22
_atom_site_aniso_U_33
_atom_site_aniso_U_23
_atom_site_aniso_U_13
_atom_site_aniso_U_12
Br1 0.0321(4) 0.0572(6) 0.0692(8) -0.0016(5) 0.0041(4) -0.0122(4)
Br2 0.0627(6) 0.0308(5) 0.0677(8) 0.0023(4) 0.0103(5) 0.0027(4)
Br3 0.0652(6) 0.0538(6) 0.0437(6) 0.0113(4) 0.0073(5) 0.0051(4)
Br4 0.0383(5) 0.0717(7) 0.0675(8) -0.0158(5) 0.0243(5) -0.0041(4)
Br5 0.0599(6) 0.0433(6) 0.0913(10) -0.0233(5) -0.0058(6) -0.0124(4)
Br6 0.0776(8) 0.0872(8) 0.0411(7) 0.0035(5) 0.0253(5) 0.0207(6)
Si7 0.0382(12) 0.0347(11) 0.0377(14) -0.0065(9) 0.0042(10) -0.0027(9)
Si8 0.0276(10) 0.0330(11) 0.0406(14) -0.0036(9) 0.0103(9) -0.0027(8)
Si9 0.0304(11) 0.0328(12) 0.0390(14) -0.0013(9) 0.0049(10) -0.0040(8)
C1 0.034(4) 0.040(4) 0.037(5) -0.004(4) 0.004(4) 0.000(3)
C2 0.043(5) 0.078(7) 0.051(7) -0.026(5) -0.002(5) 0.014(5)
C3 0.046(5) 0.064(7) 0.110(11) 0.019(6) 0.046(6) 0.006(5)
C4 0.054(5) 0.035(4) 0.040(6) 0.007(4) -0.004(4) 0.001(4)
C5 0.060(6) 0.048(6) 0.090(10) -0.001(5) 0.020(6) -0.009(5)
N1 0.030(3) 0.049(4) 0.061(6) 0.003(4) 0.017(4) -0.004(3)
C6 0.078(7) 0.030(5) 0.071(8) 0.000(4) 0.010(6) 0.004(4)
C7 0.054(6) 0.050(6) 0.077(9) -0.002(5) 0.017(6) 0.013(4)
C8 0.108(11) 0.103(11) 0.122(14) -0.067(10) -0.045(10) 0.060(9)

loop_
_atom_type_symbol
_atom_type_description
_atom_type_scat_dispersion_real
_atom_type_scat_dispersion_imag
_atom_type_scat_source
C C 0.0033 0.0016 'International Tables Vol C Tables 4.2.6.8 and 6.1.1.4'
H H 0.0000 0.0000 'International Tables Vol C Tables 4.2.6.8 and 6.1.1.4'
N N 0.0061 0.0033 'International Tables Vol C Tables 4.2.6.8 and 6.1.1.4'
Si Si 0.0817 0.0704 'International Tables Vol C Tables 4.2.6.8 and 6.1.1.4'
Br Br -0.2901 2.4595 'International Tables Vol C Tables 4.2.6.8 and 6.1.1.4'

loop_
_geom_angle_atom_site_label_1
_geom_angle_atom_site_label_2
_geom_angle_atom_site_label_3
_geom_angle
_geom_angle_site_symmetry_1
_geom_angle_site_symmetry_3
Br6 Si7 Br5 106.52(11) . .
Br6 Si7 Si9 107.61(12) . .
Br5 Si7 Si9 107.49(11) . .
Br6 Si7 Si8 108.10(11) . .
Br5 Si7 Si8 106.68(11) . .
Si9 Si7 Si8 119.75(13) . .
Br2 Si8 Br4 105.54(9) . .
Br2 Si8 Si9 107.80(12) . 3_655
Br4 Si8 Si9 106.86(10) . 3_655
Br2 Si8 Si7 107.60(10) . .
Br4 Si8 Si7 107.68(12) . .
Si9 Si8 Si7 120.43(12) 3_655 .
Br3 Si9 Br1 106.20(10) . .
Br3 Si9 Si8 107.16(11) . 3_655
Br1 Si9 Si8 108.25(11) . 3_655
Br3 Si9 Si7 107.05(12) . .
Br1 Si9 Si7 108.22(11) . .
Si8 Si9 Si7 119.25(12) 3_655 .
N1 C1 C4 179.2(10) 3_655 .
C3 C2 C7 117.4(8) 2_755 .
C3 C2 C8 124.4(12) 2_755 .
C7 C2 C8 118.2(11) . .
C2 C3 C5 119.5(9) 2_745 2_745
C2 C3 H3 120.2 2_745 .
C5 C3 H3 120.2 2_745 .
C5 C4 C6 121.8(10) 4_565 4_565
C5 C4 C1 118.8(8) 4_565 .
C6 C4 C1 119.4(9) 4_565 .
C4 C5 C3 120.2(10) 4_566 2_755
C4 C5 H5 119.9 4_566 .
C3 C5 H5 119.9 2_755 .
C4 C6 C7 119.4(10) 4_566 .
C4 C6 H6 120.3 4_566 .
C7 C6 H6 120.3 . .
C6 C7 C2 121.6(10) . .
C6 C7 H7 119.2 . .
C2 C7 H7 119.2 . .
C2 C8 H8A 109.5 . .
C2 C8 H8B 109.5 . .
H8A C8 H8B 109.5 . .
C2 C8 H8C 109.5 . .
H8A C8 H8C 109.5 . .
H8B C8 H8C 109.5 . .

loop_
_geom_bond_atom_site_label_1
_geom_bond_atom_site_label_2
_geom_bond_distance
_geom_bond_site_symmetry_2
Br1 Si9 2.216(2) .
Br2 Si8 2.227(2) .
Br3 Si9 2.210(3) .
Br4 Si8 2.227(2) .
Br5 Si7 2.218(2) .
Br6 Si7 2.211(3) .
Si7 Si9 2.365(3) .
Si7 Si8 2.367(3) .
Si8 Si9 2.362(3) 3_655
Si9 Si8 2.362(3) 3_655
C1 N1 1.120(10) 3_655
C1 C4 1.441(12) .
C2 C3 1.385(15) 2_755
C2 C7 1.430(14) .
C2 C8 1.471(14) .
C3 C2 1.385(15) 2_745
C3 C5 1.436(13) 2_745
C3 H3 0.9300 .
C4 C5 1.346(14) 4_565
C4 C6 1.366(12) 4_565
C5 C4 1.346(14) 4_566
C5 C3 1.436(13) 2_755
C5 H5 0.9300 .
N1 C1 1.120(10) 3_655
C6 C4 1.366(12) 4_566
C6 C7 1.378(13) .
C6 H6 0.9300 .
C7 H7 0.9300 .
C8 H8A 0.9600 .
C8 H8B 0.9600 .
C8 H8C 0.9600 .
